data_7217653
loop_
_publ_author_name
'Hori, Akiko'
'Nakajima, Kyosuke'
'Akimoto, Yuuki'
'Naganuma, Kohei'
'Yuge, Hidetaka'

_publ_section_title
;
 Guest-adjusted encapsulation and thermal studies of non-porous
 mononuclear Cu(ii) coordination complexes through electrostatic
 interactions induced by fluorine substitution
;
_journal_issue 37
_journal_name_full CrystEngComm
_journal_page_first 8805
_journal_paper_doi 10.1039/C4CE01243G
_journal_volume 16
_journal_year 2014
_chemical_formula_moiety 'C30 H6 Cu F16 O4, C8 H10'
_chemical_formula_sum 'C38 H16 Cu F16 O4'
_chemical_formula_weight 904.06
_chemical_name_systematic
;
?
;
_space_group_IT_number 15
_symmetry_cell_setting monoclinic
_symmetry_space_group_name_Hall '-C 2yc'
_symmetry_space_group_name_H-M 'C 1 2/c 1'
_atom_sites_solution_hydrogens geom
_atom_sites_solution_primary direct
_atom_sites_solution_secondary difmap
_audit_creation_method SHELXL-97
_cell_angle_alpha 90.00
_cell_angle_beta 96.8570(10)
_cell_angle_gamma 90.00
_cell_formula_units_Z 8
_cell_length_a 29.351(3)
_cell_length_b 10.5754(12)
_cell_length_c 21.985(3)
_cell_measurement_reflns_used 5617
_cell_measurement_temperature 100
_cell_measurement_theta_max 27.69
_cell_measurement_theta_min 2.22
_cell_volume 6775.3(14)
_computing_cell_refinement 'Bruker SAINT'
_computing_data_collection 'Bruker APEX2'
_computing_data_reduction 'Bruker SAINT'
_computing_molecular_graphics 'Bruker SHELXTL'
_computing_publication_material 'Bruker SHELXTL'
_computing_structure_refinement 'SHELXL-97 (Sheldrick, 2008)'
_computing_structure_solution 'SHELXS-97 (Sheldrick, 2008)'
_diffrn_ambient_temperature 100
_diffrn_detector_area_resol_mean 8.333
_diffrn_measured_fraction_theta_full 0.995
_diffrn_measured_fraction_theta_max 0.995
_diffrn_measurement_device_type 'Bruker APEX-II CCD'
_diffrn_measurement_method '\f and \w scans'
_diffrn_radiation_monochromator graphite
_diffrn_radiation_source 'fine-focus sealed tube'
_diffrn_radiation_type MoK\a
_diffrn_radiation_wavelength 0.71073
_diffrn_reflns_av_R_equivalents 0.0572
_diffrn_reflns_av_sigmaI/netI 0.0490
_diffrn_reflns_limit_h_max 37
_diffrn_reflns_limit_h_min -37
_diffrn_reflns_limit_k_max 13
_diffrn_reflns_limit_k_min -13
_diffrn_reflns_limit_l_max 28
_diffrn_reflns_limit_l_min -28
_diffrn_reflns_number 37362
_diffrn_reflns_theta_full 27.48
_diffrn_reflns_theta_max 27.48
_diffrn_reflns_theta_min 2.05
_exptl_absorpt_coefficient_mu 0.777
_exptl_absorpt_correction_T_max 0.9771
_exptl_absorpt_correction_T_min 0.8923
_exptl_absorpt_correction_type empirical
_exptl_absorpt_process_details
;
SADABS Sheldrick 1996
;
_exptl_crystal_colour green
_exptl_crystal_density_diffrn 1.773
_exptl_crystal_density_meas ?
_exptl_crystal_density_method 'not measured'
_exptl_crystal_description plate
_exptl_crystal_F_000 3592
_exptl_crystal_size_max 0.15
_exptl_crystal_size_mid 0.10
_exptl_crystal_size_min 0.03
_refine_diff_density_max 0.411
_refine_diff_density_min -0.473
_refine_diff_density_rms 0.070
_refine_ls_extinction_method none
_refine_ls_goodness_of_fit_ref 1.003
_refine_ls_hydrogen_treatment constr
_refine_ls_matrix_type full
_refine_ls_number_parameters 534
_refine_ls_number_reflns 7736
_refine_ls_number_restraints 0
_refine_ls_restrained_S_all 1.003
_refine_ls_R_factor_all 0.0721
_refine_ls_R_factor_gt 0.0374
_refine_ls_shift/su_max 0.001
_refine_ls_shift/su_mean 0.000
_refine_ls_structure_factor_coef Fsqd
_refine_ls_weighting_details 'calc w=1/[\s^2^(Fo^2^)+(0.0364P)^2^+5.6536P] where P=(Fo^2^+2Fc^2^)/3'
_refine_ls_weighting_scheme calc
_refine_ls_wR_factor_gt 0.0765
_refine_ls_wR_factor_ref 0.0901
_reflns_number_gt 5257
_reflns_number_total 7736
_reflns_threshold_expression >2sigma(I)
_cod_data_source_file c4ce01243g2.cif
_cod_data_source_block 110418b1
_cod_depositor_comments
;
The following automatic conversions were performed:

'_symmetry_cell_setting' value 'Monoclinic' changed to 'monoclinic'
according to
/usr/data/users/saulius/crontab/automatic-downloads/rss-feeds/RSC/lib/dictionaries/cif_core.dic
dictionary named 'cif_core.dic' version 2.4.2 from 2011-04-26.

Automatic conversion script
Id: cif_fix_values 2281 2013-09-26 08:29:07Z andrius 

 Adding full bibliography for 7217645--7217660.cif.

The following automatic conversions were performed:

'_exptl_crystal_density_meas' value 'not measured' was changed to '?'
- the value is perceived as not measured.

Automatic conversion script
Id: cif_fix_values 3008 2015-01-20 13:52:24Z robertas 
;
_cod_original_sg_symbol_H-M 'C 2/c'
_cod_database_code 7217653

loop_
_symmetry_equiv_pos_as_xyz
'x, y, z'
'-x, y, -z+1/2'
'x+1/2, y+1/2, z'
'-x+1/2, y+1/2, -z+1/2'
'-x, -y, -z'
'x, -y, z-1/2'
'-x+1/2, -y+1/2, -z'
'x+1/2, -y+1/2, z-1/2'

loop_
_atom_site_label
_atom_site_type_symbol
_atom_site_fract_x
_atom_site_fract_y
_atom_site_fract_z
_atom_site_U_iso_or_equiv
_atom_site_adp_type
_atom_site_occupancy
_atom_site_symmetry_multiplicity
_atom_site_calc_flag
_atom_site_refinement_flags
Cu1 Cu 0.041596(9) 0.74518(3) 0.410526(12) 0.01463(8) Uani 1 1 d .
O1 O 0.03156(5) 0.91948(14) 0.38921(7) 0.0161(3) Uani 1 1 d .
O2 O -0.01526(5) 0.69142(14) 0.36581(7) 0.0171(4) Uani 1 1 d .
O3 O 0.05427(5) 0.57041(14) 0.42588(7) 0.0167(4) Uani 1 1 d .
O4 O 0.09689(5) 0.79913(14) 0.45837(7) 0.0178(4) Uani 1 1 d .
C1 C 0.03113(9) 1.1675(2) 0.32336(11) 0.0199(5) Uani 1 1 d .
C2 C 0.03158(9) 1.2978(2) 0.31947(11) 0.0244(6) Uani 1 1 d .
C3 C -0.00212(9) 1.3699(2) 0.34086(12) 0.0281(6) Uani 1 1 d .
H3 H -0.0016 1.4595 0.3382 0.034 Uiso 1 1 calc R
C4 C -0.03663(9) 1.3086(2) 0.36612(13) 0.0267(6) Uani 1 1 d .
C5 C -0.03743(9) 1.1783(2) 0.37015(12) 0.0232(6) Uani 1 1 d .
C6 C -0.00374(8) 1.1047(2) 0.34864(11) 0.0174(5) Uani 1 1 d .
C7 C -0.00315(8) 0.9629(2) 0.35568(10) 0.0161(5) Uani 1 1 d .
C8 C -0.03975(8) 0.8932(2) 0.32663(11) 0.0191(5) Uani 1 1 d .
H8 H -0.0630 0.9362 0.3009 0.023 Uiso 1 1 calc R
C9 C -0.04354(8) 0.7634(2) 0.33375(10) 0.0153(5) Uani 1 1 d .
C10 C -0.08573(8) 0.6974(2) 0.30297(10) 0.0149(5) Uani 1 1 d .
C11 C -0.11674(8) 0.6392(2) 0.33640(10) 0.0176(5) Uani 1 1 d .
C12 C -0.15540(8) 0.5802(2) 0.30878(11) 0.0195(5) Uani 1 1 d .
C13 C -0.16458(8) 0.5749(2) 0.24602(11) 0.0209(5) Uani 1 1 d .
H13 H -0.1912 0.5336 0.2269 0.025 Uiso 1 1 calc R
C14 C -0.13402(8) 0.6313(2) 0.21190(10) 0.0208(5) Uani 1 1 d .
C15 C -0.09561(8) 0.6929(2) 0.23962(11) 0.0188(5) Uani 1 1 d .
C16 C 0.05505(8) 0.3145(2) 0.48137(10) 0.0169(5) Uani 1 1 d .
C17 C 0.05679(8) 0.1844(2) 0.48491(11) 0.0189(5) Uani 1 1 d .
C18 C 0.09362(8) 0.1175(2) 0.46886(11) 0.0209(6) Uani 1 1 d .
H18 H 0.0946 0.0279 0.4713 0.025 Uiso 1 1 calc R
C19 C 0.12899(8) 0.1853(2) 0.44905(11) 0.0209(6) Uani 1 1 d .
C20 C 0.12813(8) 0.3160(2) 0.44642(11) 0.0192(5) Uani 1 1 d .
C21 C 0.09090(8) 0.3840(2) 0.46241(10) 0.0146(5) Uani 1 1 d .
C22 C 0.08905(8) 0.5258(2) 0.45904(10) 0.0150(5) Uani 1 1 d .
C23 C 0.12443(8) 0.5955(2) 0.49091(10) 0.0167(5) Uani 1 1 d .
H23 H 0.1478 0.5520 0.5164 0.020 Uiso 1 1 calc R
C24 C 0.12682(8) 0.7262(2) 0.48675(10) 0.0165(5) Uani 1 1 d .
C25 C 0.17024(8) 0.7908(2) 0.51422(11) 0.0192(5) Uani 1 1 d .
C26 C 0.19607(8) 0.8581(2) 0.47613(11) 0.0215(5) Uani 1 1 d .
C27 C 0.23700(8) 0.9141(2) 0.49870(12) 0.0246(6) Uani 1 1 d .
C28 C 0.25387(8) 0.9046(2) 0.55979(13) 0.0255(6) Uani 1 1 d .
H28 H 0.2821 0.9433 0.5753 0.031 Uiso 1 1 calc R
C29 C 0.22870(9) 0.8376(2) 0.59733(12) 0.0245(6) Uani 1 1 d .
C30 C 0.18746(8) 0.7812(2) 0.57528(11) 0.0205(5) Uani 1 1 d .
C31 C 0.18815(10) 0.9644(3) 0.23627(13) 0.0333(7) Uani 1 1 d .
C32 C 0.16174(9) 0.9772(3) 0.18005(13) 0.0314(7) Uani 1 1 d .
H32 H 0.1358 1.0316 0.1767 0.038 Uiso 1 1 calc R
C33 C 0.17200(9) 0.9136(3) 0.12925(13) 0.0318(7) Uani 1 1 d .
H33 H 0.1526 0.9233 0.0917 0.038 Uiso 1 1 calc R
C34 C 0.21025(9) 0.8349(3) 0.13136(13) 0.0305(6) Uani 1 1 d .
C35 C 0.23712(10) 0.8232(3) 0.18753(15) 0.0366(7) Uani 1 1 d .
H35 H 0.2636 0.7709 0.1907 0.044 Uiso 1 1 calc R
C36 C 0.22603(10) 0.8863(3) 0.23874(14) 0.0367(7) Uani 1 1 d .
H36 H 0.2449 0.8756 0.2766 0.044 Uiso 1 1 calc R
C37 C 0.17567(12) 1.0320(3) 0.29245(14) 0.0494(9) Uani 1 1 d .
H37A H 0.1656 1.1182 0.2814 0.074 Uiso 1 1 calc R
H37B H 0.2025 1.0353 0.3235 0.074 Uiso 1 1 calc R
H37C H 0.1508 0.9864 0.3089 0.074 Uiso 1 1 calc R
C38 C 0.22181(11) 0.7659(3) 0.07513(15) 0.0442(8) Uani 1 1 d .
H38A H 0.2512 0.7222 0.0846 0.066 Uiso 1 1 calc R
H38B H 0.2240 0.8267 0.0420 0.066 Uiso 1 1 calc R
H38C H 0.1977 0.7040 0.0623 0.066 Uiso 1 1 calc R
F1 F 0.06449(5) 1.10080(13) 0.30142(7) 0.0290(4) Uani 1 1 d .
F2 F 0.06637(6) 1.35443(14) 0.29489(7) 0.0364(4) Uani 1 1 d .
F3 F -0.06967(5) 1.37561(14) 0.38847(8) 0.0415(4) Uani 1 1 d .
F4 F -0.07083(5) 1.12326(13) 0.39748(7) 0.0313(4) Uani 1 1 d .
F5 F -0.10950(5) 0.64381(13) 0.39824(6) 0.0248(3) Uani 1 1 d .
F6 F -0.18505(5) 0.52930(14) 0.34394(6) 0.0282(3) Uani 1 1 d .
F7 F -0.14124(5) 0.62813(15) 0.15021(6) 0.0335(4) Uani 1 1 d .
F8 F -0.06661(5) 0.74790(15) 0.20435(6) 0.0302(4) Uani 1 1 d .
F9 F 0.01823(4) 0.37422(13) 0.49805(6) 0.0224(3) Uani 1 1 d .
F10 F 0.02108(5) 0.12321(13) 0.50470(7) 0.0279(4) Uani 1 1 d .
F11 F 0.16587(5) 0.12555(13) 0.43196(8) 0.0339(4) Uani 1 1 d .
F12 F 0.16377(5) 0.37676(13) 0.42628(7) 0.0286(4) Uani 1 1 d .
F13 F 0.18243(5) 0.86387(13) 0.41568(6) 0.0271(3) Uani 1 1 d .
F14 F 0.26124(5) 0.97594(14) 0.45965(7) 0.0332(4) Uani 1 1 d .
F15 F 0.24400(5) 0.82660(14) 0.65757(7) 0.0336(4) Uani 1 1 d .
F16 F 0.16388(5) 0.71929(13) 0.61438(6) 0.0279(4) Uani 1 1 d .

loop_
_atom_site_aniso_label
_atom_site_aniso_U_11
_atom_site_aniso_U_22
_atom_site_aniso_U_33
_atom_site_aniso_U_23
_atom_site_aniso_U_13
_atom_site_aniso_U_12
Cu1 0.01444(14) 0.01172(14) 0.01658(14) 0.00013(12) -0.00284(10) -0.00006(12)
O1 0.0161(8) 0.0133(8) 0.0178(8) 0.0002(7) -0.0030(7) -0.0003(7)
O2 0.0166(9) 0.0146(8) 0.0184(9) 0.0005(7) -0.0046(7) -0.0004(7)
O3 0.0151(8) 0.0143(8) 0.0193(9) -0.0004(7) -0.0040(7) 0.0004(7)
O4 0.0182(9) 0.0119(8) 0.0214(9) 0.0005(7) -0.0054(7) 0.0018(7)
C1 0.0261(14) 0.0171(12) 0.0152(12) -0.0018(10) -0.0030(10) 0.0012(11)
C2 0.0305(15) 0.0228(13) 0.0174(13) 0.0055(11) -0.0069(11) -0.0084(11)
C3 0.0366(16) 0.0150(12) 0.0285(15) 0.0008(11) -0.0135(13) 0.0001(12)
C4 0.0246(15) 0.0185(13) 0.0343(16) -0.0071(12) -0.0076(12) 0.0061(11)
C5 0.0208(14) 0.0180(13) 0.0291(15) -0.0016(11) -0.0035(11) -0.0026(11)
C6 0.0215(13) 0.0111(11) 0.0175(12) -0.0007(9) -0.0065(10) -0.0009(10)
C7 0.0183(12) 0.0166(12) 0.0131(11) -0.0003(10) 0.0014(9) 0.0009(10)
C8 0.0172(13) 0.0178(12) 0.0205(13) 0.0010(10) -0.0049(10) 0.0024(10)
C9 0.0153(11) 0.0179(12) 0.0126(11) -0.0018(10) 0.0016(9) -0.0007(10)
C10 0.0170(12) 0.0124(11) 0.0142(12) -0.0006(9) -0.0020(9) 0.0015(9)
C11 0.0205(13) 0.0181(12) 0.0133(12) 0.0001(10) -0.0025(10) 0.0011(10)
C12 0.0186(13) 0.0193(12) 0.0205(13) 0.0013(10) 0.0020(10) -0.0017(10)
C13 0.0166(13) 0.0229(13) 0.0215(13) -0.0017(11) -0.0048(10) -0.0043(10)
C14 0.0219(13) 0.0265(14) 0.0129(12) -0.0035(10) -0.0024(10) 0.0002(11)
C15 0.0171(13) 0.0216(13) 0.0180(13) -0.0002(10) 0.0031(10) -0.0017(10)
C16 0.0176(13) 0.0185(12) 0.0140(12) 0.0002(10) -0.0007(10) 0.0005(10)
C17 0.0222(13) 0.0183(12) 0.0151(12) 0.0024(10) -0.0025(10) -0.0056(11)
C18 0.0275(14) 0.0118(12) 0.0209(13) -0.0007(10) -0.0066(11) -0.0001(10)
C19 0.0202(13) 0.0159(12) 0.0255(14) -0.0038(10) -0.0026(11) 0.0058(10)
C20 0.0167(13) 0.0173(12) 0.0228(13) -0.0008(10) -0.0010(10) -0.0009(10)
C21 0.0173(12) 0.0128(11) 0.0125(12) 0.0005(9) -0.0034(9) -0.0009(9)
C22 0.0161(12) 0.0146(11) 0.0147(12) 0.0004(9) 0.0032(9) 0.0011(9)
C23 0.0167(12) 0.0161(12) 0.0161(12) 0.0007(10) -0.0037(10) 0.0020(10)
C24 0.0162(12) 0.0172(12) 0.0150(11) -0.0034(9) -0.0026(9) -0.0013(9)
C25 0.0195(13) 0.0099(11) 0.0268(13) -0.0009(10) -0.0033(10) 0.0010(9)
C26 0.0227(14) 0.0159(12) 0.0242(14) -0.0002(10) -0.0034(11) 0.0026(10)
C27 0.0200(13) 0.0157(12) 0.0374(16) 0.0028(11) 0.0006(12) -0.0004(10)
C28 0.0164(13) 0.0145(12) 0.0431(17) -0.0054(12) -0.0065(12) -0.0017(10)
C29 0.0242(14) 0.0207(13) 0.0251(14) -0.0035(11) -0.0110(11) 0.0021(11)
C30 0.0219(13) 0.0138(12) 0.0251(13) 0.0000(10) -0.0005(11) 0.0017(10)
C31 0.0320(16) 0.0352(16) 0.0326(16) 0.0082(13) 0.0035(13) -0.0123(13)
C32 0.0216(14) 0.0346(16) 0.0379(17) 0.0068(13) 0.0032(12) -0.0045(12)
C33 0.0289(15) 0.0332(16) 0.0317(16) 0.0086(13) -0.0025(12) -0.0080(13)
C34 0.0258(15) 0.0268(15) 0.0385(17) 0.0028(12) 0.0016(13) -0.0082(12)
C35 0.0285(16) 0.0246(15) 0.054(2) 0.0078(14) -0.0058(14) -0.0007(12)
C36 0.0392(18) 0.0332(16) 0.0339(17) 0.0099(13) -0.0110(14) -0.0100(14)
C37 0.055(2) 0.057(2) 0.0375(18) 0.0000(16) 0.0098(16) -0.0130(18)
C38 0.048(2) 0.0351(18) 0.051(2) -0.0039(15) 0.0112(16) -0.0086(15)
F1 0.0325(9) 0.0251(8) 0.0316(9) -0.0022(7) 0.0122(7) -0.0014(7)
F2 0.0481(10) 0.0270(9) 0.0345(9) 0.0049(7) 0.0063(8) -0.0154(8)
F3 0.0306(9) 0.0223(8) 0.0707(12) -0.0107(8) 0.0018(9) 0.0089(7)
F4 0.0224(8) 0.0241(8) 0.0486(10) -0.0051(7) 0.0087(7) -0.0011(6)
F5 0.0289(8) 0.0318(8) 0.0129(7) 0.0007(6) -0.0016(6) -0.0065(7)
F6 0.0262(8) 0.0343(9) 0.0241(8) 0.0042(7) 0.0022(6) -0.0119(7)
F7 0.0353(9) 0.0517(10) 0.0120(7) -0.0040(7) -0.0034(6) -0.0115(8)
F8 0.0286(8) 0.0455(10) 0.0169(7) 0.0011(7) 0.0046(6) -0.0158(8)
F9 0.0204(8) 0.0195(7) 0.0287(8) -0.0011(6) 0.0089(6) 0.0010(6)
F10 0.0340(9) 0.0207(8) 0.0300(8) 0.0034(6) 0.0078(7) -0.0088(6)
F11 0.0261(9) 0.0210(8) 0.0552(11) -0.0067(7) 0.0070(8) 0.0072(7)
F12 0.0203(8) 0.0205(8) 0.0468(10) -0.0026(7) 0.0110(7) -0.0027(6)
F13 0.0280(8) 0.0265(8) 0.0256(8) 0.0029(6) -0.0018(7) -0.0016(6)
F14 0.0243(8) 0.0265(8) 0.0487(10) 0.0085(7) 0.0041(7) -0.0042(7)
F15 0.0315(9) 0.0356(9) 0.0295(9) -0.0038(7) -0.0141(7) 0.0002(7)
F16 0.0302(9) 0.0272(8) 0.0248(8) 0.0031(6) -0.0033(7) -0.0037(6)

loop_
_atom_type_symbol
_atom_type_description
_atom_type_scat_dispersion_real
_atom_type_scat_dispersion_imag
_atom_type_scat_source
C C 0.0033 0.0016 'International Tables Vol C Tables 4.2.6.8 and 6.1.1.4'
H H 0.0000 0.0000 'International Tables Vol C Tables 4.2.6.8 and 6.1.1.4'
O O 0.0106 0.0060 'International Tables Vol C Tables 4.2.6.8 and 6.1.1.4'
F F 0.0171 0.0103 'International Tables Vol C Tables 4.2.6.8 and 6.1.1.4'
Cu Cu 0.3201 1.2651 'International Tables Vol C Tables 4.2.6.8 and 6.1.1.4'

loop_
_geom_angle_atom_site_label_1
_geom_angle_atom_site_label_2
_geom_angle_atom_site_label_3
_geom_angle
O3 Cu1 O4 93.27(7)
O3 Cu1 O1 175.21(7)
O4 Cu1 O1 86.74(7)
O3 Cu1 O2 86.72(7)
O4 Cu1 O2 177.40(7)
O1 Cu1 O2 93.48(7)
C7 O1 Cu1 125.39(15)
C9 O2 Cu1 125.14(15)
C22 O3 Cu1 125.92(14)
C24 O4 Cu1 125.37(15)
F1 C1 C2 119.3(2)
F1 C1 C6 119.7(2)
C2 C1 C6 121.0(2)
F2 C2 C3 120.0(2)
F2 C2 C1 118.7(2)
C3 C2 C1 121.3(2)
C4 C3 C2 118.1(2)
C4 C3 H3 120.9
C2 C3 H3 120.9
F3 C4 C3 119.9(2)
F3 C4 C5 119.0(3)
C3 C4 C5 121.0(3)
F4 C5 C4 118.7(2)
F4 C5 C6 119.9(2)
C4 C5 C6 121.3(2)
C5 C6 C1 117.2(2)
C5 C6 C7 121.6(2)
C1 C6 C7 121.1(2)
O1 C7 C8 126.6(2)
O1 C7 C6 114.7(2)
C8 C7 C6 118.7(2)
C9 C8 C7 122.7(2)
C9 C8 H8 118.7
C7 C8 H8 118.7
O2 C9 C8 126.7(2)
O2 C9 C10 114.7(2)
C8 C9 C10 118.6(2)
C11 C10 C15 116.5(2)
C11 C10 C9 121.7(2)
C15 C10 C9 121.8(2)
F5 C11 C12 118.9(2)
F5 C11 C10 119.0(2)
C12 C11 C10 122.0(2)
F6 C12 C11 119.1(2)
F6 C12 C13 119.9(2)
C11 C12 C13 121.0(2)
C14 C13 C12 117.9(2)
C14 C13 H13 121.0
C12 C13 H13 121.0
F7 C14 C13 120.3(2)
F7 C14 C15 118.6(2)
C13 C14 C15 121.1(2)
F8 C15 C14 119.2(2)
F8 C15 C10 119.4(2)
C14 C15 C10 121.4(2)
F9 C16 C17 118.7(2)
F9 C16 C21 119.9(2)
C17 C16 C21 121.4(2)
F10 C17 C18 120.2(2)
F10 C17 C16 118.2(2)
C18 C17 C16 121.6(2)
C17 C18 C19 117.4(2)
C17 C18 H18 121.3
C19 C18 H18 121.3
F11 C19 C18 120.5(2)
F11 C19 C20 118.0(2)
C18 C19 C20 121.6(2)
F12 C20 C19 118.7(2)
F12 C20 C21 120.1(2)
C19 C20 C21 121.2(2)
C16 C21 C20 116.7(2)
C16 C21 C22 121.3(2)
C20 C21 C22 122.0(2)
O3 C22 C23 126.3(2)
O3 C22 C21 114.84(19)
C23 C22 C21 118.9(2)
C24 C23 C22 122.3(2)
C24 C23 H23 118.8
C22 C23 H23 118.8
O4 C24 C23 126.7(2)
O4 C24 C25 115.00(19)
C23 C24 C25 118.2(2)
C30 C25 C26 117.4(2)
C30 C25 C24 123.4(2)
C26 C25 C24 119.1(2)
F13 C26 C27 118.8(2)
F13 C26 C25 120.0(2)
C27 C26 C25 121.2(2)
F14 C27 C26 118.9(2)
F14 C27 C28 120.0(2)
C26 C27 C28 121.1(2)
C29 C28 C27 117.9(2)
C29 C28 H28 121.0
C27 C28 H28 121.0
F15 C29 C28 119.7(2)
F15 C29 C30 118.7(2)
C28 C29 C30 121.6(2)
F16 C30 C25 120.2(2)
F16 C30 C29 118.9(2)
C25 C30 C29 120.8(2)
C36 C31 C32 117.1(3)
C36 C31 C37 121.6(3)
C32 C31 C37 121.3(3)
C33 C32 C31 121.8(3)
C33 C32 H32 119.1
C31 C32 H32 119.1
C32 C33 C34 121.4(3)
C32 C33 H33 119.3
C34 C33 H33 119.3
C35 C34 C33 116.9(3)
C35 C34 C38 121.7(3)
C33 C34 C38 121.4(3)
C36 C35 C34 121.2(3)
C36 C35 H35 119.4
C34 C35 H35 119.4
C35 C36 C31 121.6(3)
C35 C36 H36 119.2
C31 C36 H36 119.2
C31 C37 H37A 109.5
C31 C37 H37B 109.5
H37A C37 H37B 109.5
C31 C37 H37C 109.5
H37A C37 H37C 109.5
H37B C37 H37C 109.5
C34 C38 H38A 109.5
C34 C38 H38B 109.5
H38A C38 H38B 109.5
C34 C38 H38C 109.5
H38A C38 H38C 109.5
H38B C38 H38C 109.5

loop_
_geom_bond_atom_site_label_1
_geom_bond_atom_site_label_2
_geom_bond_distance
Cu1 O3 1.9074(16)
Cu1 O4 1.9127(16)
Cu1 O1 1.9160(16)
Cu1 O2 1.9190(16)
O1 C7 1.270(3)
O2 C9 1.275(3)
O3 C22 1.272(3)
O4 C24 1.274(3)
C1 F1 1.342(3)
C1 C2 1.381(3)
C1 C6 1.390(3)
C2 F2 1.351(3)
C2 C3 1.375(4)
C3 C4 1.374(4)
C3 H3 0.9500
C4 F3 1.341(3)
C4 C5 1.381(3)
C5 F4 1.342(3)
C5 C6 1.385(3)
C6 C7 1.507(3)
C7 C8 1.394(3)
C8 C9 1.388(3)
C8 H8 0.9500
C9 C10 1.509(3)
C10 C11 1.381(3)
C10 C15 1.389(3)
C11 F5 1.352(3)
C11 C12 1.371(3)
C12 F6 1.344(3)
C12 C13 1.375(3)
C13 C14 1.372(3)
C13 H13 0.9500
C14 F7 1.348(3)
C14 C15 1.380(3)
C15 F8 1.350(3)
C16 F9 1.340(3)
C16 C17 1.379(3)
C16 C21 1.388(3)
C17 F10 1.347(3)
C17 C18 1.372(3)
C18 C19 1.374(3)
C18 H18 0.9500
C19 F11 1.345(3)
C19 C20 1.383(3)
C20 F12 1.347(3)
C20 C21 1.388(3)
C21 C22 1.502(3)
C22 C23 1.392(3)
C23 C24 1.388(3)
C23 H23 0.9500
C24 C25 1.507(3)
C25 C30 1.381(3)
C25 C26 1.391(3)
C26 F13 1.343(3)
C26 C27 1.378(3)
C27 F14 1.348(3)
C27 C28 1.378(4)
C28 C29 1.369(4)
C28 H28 0.9500
C29 F15 1.352(3)
C29 C30 1.384(3)
C30 F16 1.337(3)
C31 C36 1.381(4)
C31 C32 1.385(4)
C31 C37 1.509(4)
C32 C33 1.368(4)
C32 H32 0.9500
C33 C34 1.394(4)
C33 H33 0.9500
C34 C35 1.389(4)
C34 C38 1.509(4)
C35 C36 1.380(4)
C35 H35 0.9500
C36 H36 0.9500
C37 H37A 0.9800
C37 H37B 0.9800
C37 H37C 0.9800
C38 H38A 0.9800
C38 H38B 0.9800
C38 H38C 0.9800

loop_
_geom_torsion_atom_site_label_1
_geom_torsion_atom_site_label_2
_geom_torsion_atom_site_label_3
_geom_torsion_atom_site_label_4
_geom_torsion
O3 Cu1 O1 C7 91.6(8)
O4 Cu1 O1 C7 -178.12(18)
O2 Cu1 O1 C7 -0.72(18)
O3 Cu1 O2 C9 -172.44(18)
O4 Cu1 O2 C9 97.7(14)
O1 Cu1 O2 C9 2.77(18)
O4 Cu1 O3 C22 1.29(18)
O1 Cu1 O3 C22 91.3(8)
O2 Cu1 O3 C22 -176.10(18)
O3 Cu1 O4 C24 -0.09(19)
O1 Cu1 O4 C24 -175.30(19)
O2 Cu1 O4 C24 89.7(15)
F1 C1 C2 F2 -1.6(3)
C6 C1 C2 F2 179.6(2)
F1 C1 C2 C3 179.4(2)
C6 C1 C2 C3 0.6(4)
F2 C2 C3 C4 -179.3(2)
C1 C2 C3 C4 -0.3(4)
C2 C3 C4 F3 178.8(2)
C2 C3 C4 C5 0.2(4)
F3 C4 C5 F4 -1.3(4)
C3 C4 C5 F4 177.3(2)
F3 C4 C5 C6 -179.0(2)
C3 C4 C5 C6 -0.4(4)
F4 C5 C6 C1 -177.1(2)
C4 C5 C6 C1 0.6(4)
F4 C5 C6 C7 -0.7(4)
C4 C5 C6 C7 177.0(2)
F1 C1 C6 C5 -179.5(2)
C2 C1 C6 C5 -0.7(4)
F1 C1 C6 C7 4.1(3)
C2 C1 C6 C7 -177.1(2)
Cu1 O1 C7 C8 -1.9(3)
Cu1 O1 C7 C6 177.06(15)
C5 C6 C7 O1 -116.2(3)
C1 C6 C7 O1 60.0(3)
C5 C6 C7 C8 62.9(3)
C1 C6 C7 C8 -120.9(3)
O1 C7 C8 C9 3.2(4)
C6 C7 C8 C9 -175.7(2)
Cu1 O2 C9 C8 -2.4(3)
Cu1 O2 C9 C10 179.85(14)
C7 C8 C9 O2 -0.8(4)
C7 C8 C9 C10 176.9(2)
O2 C9 C10 C11 62.9(3)
C8 C9 C10 C11 -115.0(3)
O2 C9 C10 C15 -117.6(2)
C8 C9 C10 C15 64.4(3)
C15 C10 C11 F5 -178.1(2)
C9 C10 C11 F5 1.3(3)
C15 C10 C11 C12 -0.1(3)
C9 C10 C11 C12 179.3(2)
F5 C11 C12 F6 0.3(3)
C10 C11 C12 F6 -177.7(2)
F5 C11 C12 C13 179.0(2)
C10 C11 C12 C13 1.0(4)
F6 C12 C13 C14 178.2(2)
C11 C12 C13 C14 -0.4(4)
C12 C13 C14 F7 179.6(2)
C12 C13 C14 C15 -0.9(4)
F7 C14 C15 F8 0.0(4)
C13 C14 C15 F8 -179.5(2)
F7 C14 C15 C10 -178.7(2)
C13 C14 C15 C10 1.8(4)
C11 C10 C15 F8 -179.9(2)
C9 C10 C15 F8 0.6(3)
C11 C10 C15 C14 -1.2(4)
C9 C10 C15 C14 179.3(2)
F9 C16 C17 F10 0.4(3)
C21 C16 C17 F10 178.9(2)
F9 C16 C17 C18 -179.6(2)
C21 C16 C17 C18 -1.2(4)
F10 C17 C18 C19 -180.0(2)
C16 C17 C18 C19 0.1(4)
C17 C18 C19 F11 -179.2(2)
C17 C18 C19 C20 1.2(4)
F11 C19 C20 F12 0.8(4)
C18 C19 C20 F12 -179.7(2)
F11 C19 C20 C21 179.0(2)
C18 C19 C20 C21 -1.5(4)
F9 C16 C21 C20 179.4(2)
C17 C16 C21 C20 0.9(3)
F9 C16 C21 C22 -1.1(3)
C17 C16 C21 C22 -179.6(2)
F12 C20 C21 C16 178.5(2)
C19 C20 C21 C16 0.4(4)
F12 C20 C21 C22 -1.0(3)
C19 C20 C21 C22 -179.2(2)
Cu1 O3 C22 C23 0.5(3)
Cu1 O3 C22 C21 -178.98(14)
C16 C21 C22 O3 -55.9(3)
C20 C21 C22 O3 123.7(2)
C16 C21 C22 C23 124.6(2)
C20 C21 C22 C23 -55.9(3)
O3 C22 C23 C24 -4.0(4)
C21 C22 C23 C24 175.5(2)
Cu1 O4 C24 C23 -3.1(3)
Cu1 O4 C24 C25 172.26(15)
C22 C23 C24 O4 5.4(4)
C22 C23 C24 C25 -169.8(2)
O4 C24 C25 C30 125.5(2)
C23 C24 C25 C30 -58.8(3)
O4 C24 C25 C26 -58.3(3)
C23 C24 C25 C26 117.5(3)
C30 C25 C26 F13 175.8(2)
C24 C25 C26 F13 -0.6(3)
C30 C25 C26 C27 -0.7(4)
C24 C25 C26 C27 -177.2(2)
F13 C26 C27 F14 2.0(3)
C25 C26 C27 F14 178.6(2)
F13 C26 C27 C28 -176.2(2)
C25 C26 C27 C28 0.4(4)
F14 C27 C28 C29 -178.1(2)
C26 C27 C28 C29 0.1(4)
C27 C28 C29 F15 -179.7(2)
C27 C28 C29 C30 -0.2(4)
C26 C25 C30 F16 179.0(2)
C24 C25 C30 F16 -4.7(3)
C26 C25 C30 C29 0.5(3)
C24 C25 C30 C29 176.8(2)
F15 C29 C30 F16 0.9(3)
C28 C29 C30 F16 -178.6(2)
F15 C29 C30 C25 179.4(2)
C28 C29 C30 C25 -0.1(4)
C36 C31 C32 C33 1.2(4)
C37 C31 C32 C33 -178.1(3)
C31 C32 C33 C34 -1.5(4)
C32 C33 C34 C35 0.6(4)
C32 C33 C34 C38 -179.3(3)
C33 C34 C35 C36 0.5(4)
C38 C34 C35 C36 -179.6(3)
C34 C35 C36 C31 -0.7(4)
C32 C31 C36 C35 -0.1(4)
C37 C31 C36 C35 179.2(3)
